data_4519370
loop_
_publ_author_name
'Wang, Huijie'
'Duan, Yuefeng'
'Wang, Ying'
'Huang, Yuhang'
'Ge, Kai'
'Wang, Suna'
'Zheng, Baishu'
'Wang, Zhaoxu'
'Bai, Junfeng'
'Duan, Jingui'

_publ_section_title
;
 Anion Regulates <b>scu</b> Topological Porous Coordination Polymers into
 the Acetylene Trap.
;
_journal_issue 11
_journal_name_full 'ACS applied materials &amp; interfaces'
_journal_page_first 13550
_journal_page_last 13559
_journal_paper_doi 10.1021/acsami.2c01940
_journal_volume 14
_journal_year 2022
_chemical_formula_sum 'C26 H19 Cu2 F6 N8 O5 Ti'
_chemical_formula_weight 812.47
_space_group_crystal_system orthorhombic
_space_group_IT_number 65
_space_group_name_Hall '-C 2 2'
_space_group_name_H-M_alt 'C m m m'
_atom_sites_solution_hydrogens mixed
_audit_creation_method SHELXL-2018/3
_cell_angle_alpha 90
_cell_angle_beta 90
_cell_angle_gamma 90
_cell_formula_units_Z 4
_cell_length_a 28.1998(17)
_cell_length_b 16.7324(10)
_cell_length_c 15.6480(10)
_cell_measurement_reflns_used 7605
_cell_measurement_temperature 296(2)
_cell_measurement_theta_max 26.072
_cell_measurement_theta_min 2.433
_cell_volume 7383.5(8)
_computing_structure_refinement 'SHELXL-2018/3 (Sheldrick, 2018)'
_diffrn_ambient_temperature 296(2)
_diffrn_measured_fraction_theta_full 1.000
_diffrn_measured_fraction_theta_max 0.943
_diffrn_measurement_device_type 'Bruker Smart CCD'
_diffrn_radiation_type MoK\a
_diffrn_radiation_wavelength 0.71073
_diffrn_reflns_av_R_equivalents 0.0386
_diffrn_reflns_av_unetI/netI 0.0292
_diffrn_reflns_Laue_measured_fraction_full 1.000
_diffrn_reflns_Laue_measured_fraction_max 0.943
_diffrn_reflns_limit_h_max 34
_diffrn_reflns_limit_h_min -34
_diffrn_reflns_limit_k_max 18
_diffrn_reflns_limit_k_min -20
_diffrn_reflns_limit_l_max 20
_diffrn_reflns_limit_l_min -19
_diffrn_reflns_number 28998
_diffrn_reflns_point_group_measured_fraction_full 1.000
_diffrn_reflns_point_group_measured_fraction_max 0.943
_diffrn_reflns_theta_full 25.242
_diffrn_reflns_theta_max 27.296
_diffrn_reflns_theta_min 1.415
_exptl_absorpt_coefficient_mu 0.713
_exptl_crystal_colour green
_exptl_crystal_density_diffrn 0.731
_exptl_crystal_description block
_exptl_crystal_F_000 1620
_exptl_crystal_size_max 0.120
_exptl_crystal_size_mid 0.120
_exptl_crystal_size_min 0.100
_refine_diff_density_max 0.822
_refine_diff_density_min -0.629
_refine_diff_density_rms 0.060
_refine_ls_extinction_coef 0.00020(8)
_refine_ls_extinction_expression Fc^*^=kFc[1+0.001xFc^2^\l^3^/sin(2\q)]^-1/4^
_refine_ls_extinction_method 'SHELXL-2018/3 (Sheldrick 2018)'
_refine_ls_goodness_of_fit_ref 1.092
_refine_ls_hydrogen_treatment constr
_refine_ls_matrix_type full
_refine_ls_number_parameters 128
_refine_ls_number_reflns 4293
_refine_ls_number_restraints 260
_refine_ls_restrained_S_all 1.186
_refine_ls_R_factor_all 0.0550
_refine_ls_R_factor_gt 0.0424
_refine_ls_shift/su_max 0.001
_refine_ls_shift/su_mean 0.000
_refine_ls_structure_factor_coef Fsqd
_refine_ls_weighting_details 'w=1/[\s^2^(Fo^2^)+(0.1000P)^2^] where P=(Fo^2^+2Fc^2^)/3'
_refine_ls_weighting_scheme calc
_refine_ls_wR_factor_gt 0.1451
_refine_ls_wR_factor_ref 0.1513
_reflns_Friedel_coverage 0.000
_reflns_number_gt 3300
_reflns_number_total 4293
_reflns_threshold_expression 'I > 2\s(I)'
_cod_data_source_file am2c01940_si_003.cif
_cod_data_source_block as
_cod_database_code 4519370
_shelx_shelxl_version_number 2018/3
_shelx_space_group_comment
;
The symmetry employed for this shelxl refinement is uniquely defined
by the following loop, which should always be used as a source of
symmetry information in preference to the above space-group names.
They are only intended as comments.
;
_shelx_estimated_absorpt_t_min 0.919
_shelx_estimated_absorpt_t_max 0.932
_platon_squeeze_void_probe_radius 1.20

loop_
_space_group_symop_operation_xyz
'x, y, z'
'-x, -y, z'
'x, -y, -z'
'-x, y, -z'
'x+1/2, y+1/2, z'
'-x+1/2, -y+1/2, z'
'x+1/2, -y+1/2, -z'
'-x+1/2, y+1/2, -z'
'-x, -y, -z'
'x, y, -z'
'-x, y, z'
'x, -y, z'
'-x+1/2, -y+1/2, -z'
'x+1/2, y+1/2, -z'
'-x+1/2, y+1/2, z'
'x+1/2, -y+1/2, z'

loop_
_atom_site_label
_atom_site_type_symbol
_atom_site_fract_x
_atom_site_fract_y
_atom_site_fract_z
_atom_site_U_iso_or_equiv
_atom_site_adp_type
_atom_site_occupancy
_atom_site_site_symmetry_order
_atom_site_calc_flag
_atom_site_refinement_flags_posn
_atom_site_refinement_flags_adp
_atom_site_refinement_flags_occupancy
_atom_site_disorder_assembly
_atom_site_disorder_group
Cu1 Cu 0.000000 -0.07927(3) 0.500000 0.02327(17) Uani 1 4 d S TU P . .
Ti1 Ti 0.28470(3) 0.000000 0.000000 0.0400(2) Uani 1 4 d S TU P . .
Cu2 Cu 0.250000 0.250000 0.000000 0.03501(19) Uani 1 4 d S TU P . .
F1 F 0.21781(9) 0.000000 0.000000 0.0408(6) Uani 1 4 d S TU P . .
F2 F 0.34915(13) 0.000000 0.000000 0.1004(14) Uani 1 4 d S TU P . .
F3 F 0.28175(10) 0.000000 -0.11816(14) 0.0730(7) Uani 1 2 d S TU P . .
F4 F 0.28245(8) 0.11147(14) 0.000000 0.0591(6) Uani 1 2 d S TU P . .
O1 O 0.04866(6) -0.06700(10) 0.41117(11) 0.0453(4) Uani 1 1 d . U . . .
O2 O 0.000000 -0.2065(3) 0.500000 0.0905(16) Uani 1 4 d S TU P . .
H2B H -0.028350 -0.223709 0.500000 0.109 Uiso 0.5 2 d R U P . .
H2C H 0.014440 -0.223709 0.544000 0.109 Uiso 0.25 1 d R U P . .
C8 C 0.06214(11) 0.000000 0.3846(2) 0.0357(7) Uani 1 2 d S TU P . .
N1 N 0.20245(8) 0.22216(13) 0.08997(13) 0.0448(5) Uani 1 1 d . U . . .
N2 N 0.16214(9) 0.14363(13) 0.17526(15) 0.0605(7) Uani 1 1 d . U . . .
C6 C 0.11409(9) 0.07196(15) 0.28109(16) 0.0451(6) Uani 1 1 d . U . . .
H6 H 0.103707 0.119973 0.304455 0.054 Uiso 1 1 calc R U . . .
C7 C 0.09797(12) 0.000000 0.3128(2) 0.0418(8) Uani 1 2 d S TU P . .
C4 C 0.16111(15) 0.000000 0.1795(3) 0.0627(12) Uani 1 2 d S TU P . .
H4 H 0.181578 -0.000001 0.132866 0.075 Uiso 1 2 calc R U P . .
C5 C 0.14579(10) 0.07140(15) 0.21433(18) 0.0514(7) Uani 1 1 d . U . . .
C1 C 0.19744(10) 0.15118(15) 0.12046(16) 0.0482(6) Uani 1 1 d . U . . .
H1 H 0.217033 0.108827 0.105169 0.058 Uiso 1 1 calc R U . . .
C2 C 0.16666(17) 0.2636(2) 0.1233(3) 0.1150(15) Uani 1 1 d . U . . .
H2A H 0.160936 0.317438 0.112853 0.138 Uiso 1 1 calc R U . . .
C3 C 0.14005(19) 0.2172(2) 0.1737(3) 0.1275(17) Uani 1 1 d . U . . .
H3 H 0.112321 0.231642 0.201922 0.153 Uiso 1 1 calc R U . . .

loop_
_atom_site_aniso_label
_atom_site_aniso_U_11
_atom_site_aniso_U_22
_atom_site_aniso_U_33
_atom_site_aniso_U_23
_atom_site_aniso_U_13
_atom_site_aniso_U_12
Cu1 0.0250(3) 0.0250(3) 0.0198(3) 0.000 0.000 0.000
Ti1 0.0364(5) 0.0423(5) 0.0414(5) 0.000 0.000 0.000
Cu2 0.0373(3) 0.0379(3) 0.0298(3) 0.000 0.000 -0.0133(2)
F1 0.0384(14) 0.0418(15) 0.0421(15) 0.000 0.000 0.000
F2 0.047(2) 0.113(3) 0.141(4) 0.000 0.000 0.000
F3 0.093(2) 0.0810(17) 0.0451(13) 0.000 0.0195(13) 0.000
F4 0.0550(13) 0.0494(12) 0.0728(15) 0.000 0.000 -0.0137(11)
O1 0.0489(10) 0.0448(10) 0.0421(9) 0.0007(7) 0.0178(8) -0.0009(8)
O2 0.108(4) 0.041(2) 0.123(4) 0.000 0.000 0.000
C8 0.0334(16) 0.0414(18) 0.0323(15) 0.000 0.0068(13) 0.000
N1 0.0506(12) 0.0387(11) 0.0452(11) 0.0010(9) 0.0133(10) -0.0054(10)
N2 0.0758(15) 0.0386(12) 0.0671(14) 0.0007(11) 0.0424(13) -0.0018(11)
C6 0.0484(14) 0.0412(14) 0.0456(14) -0.0016(11) 0.0192(11) 0.0004(11)
C7 0.0420(18) 0.0449(19) 0.0385(17) 0.000 0.0137(14) 0.000
C4 0.076(3) 0.047(2) 0.065(2) 0.000 0.046(2) 0.000
C5 0.0620(16) 0.0374(14) 0.0549(15) 0.0003(11) 0.0276(13) -0.0001(12)
C1 0.0539(15) 0.0401(14) 0.0505(14) -0.0023(11) 0.0215(12) 0.0016(12)
C2 0.133(3) 0.054(2) 0.157(3) 0.022(2) 0.088(3) 0.013(2)
C3 0.156(3) 0.062(2) 0.164(3) 0.021(2) 0.110(3) 0.021(2)

loop_
_atom_type_symbol
_atom_type_description
_atom_type_scat_dispersion_real
_atom_type_scat_dispersion_imag
_atom_type_scat_source
C C 0.0033 0.0016 'International Tables Vol C Tables 4.2.6.8 and 6.1.1.4'
H H 0.0000 0.0000 'International Tables Vol C Tables 4.2.6.8 and 6.1.1.4'
Cu Cu 0.3201 1.2651 'International Tables Vol C Tables 4.2.6.8 and 6.1.1.4'
F F 0.0171 0.0103 'International Tables Vol C Tables 4.2.6.8 and 6.1.1.4'
N N 0.0061 0.0033 'International Tables Vol C Tables 4.2.6.8 and 6.1.1.4'
O O 0.0106 0.0060 'International Tables Vol C Tables 4.2.6.8 and 6.1.1.4'
Ti Ti 0.2776 0.4457 'International Tables Vol C Tables 4.2.6.8 and 6.1.1.4'

loop_
_geom_angle_atom_site_label_1
_geom_angle_atom_site_label_2
_geom_angle_atom_site_label_3
_geom_angle
_geom_angle_site_symmetry_1
_geom_angle_site_symmetry_3
_geom_angle_publ_flag
O1 Cu1 O1 167.99(10) 10_556 11 ?
O1 Cu1 O1 88.64(11) 10_556 4_556 ?
O1 Cu1 O1 90.11(11) 11 4_556 ?
O1 Cu1 O1 90.11(11) 10_556 . ?
O1 Cu1 O1 88.64(11) 11 . ?
O1 Cu1 O1 167.99(10) 4_556 . ?
O1 Cu1 O2 96.00(5) 10_556 . ?
O1 Cu1 O2 96.00(5) 11 . ?
O1 Cu1 O2 96.00(5) 4_556 . ?
O1 Cu1 O2 96.00(5) . . ?
O1 Cu1 Cu1 84.00(5) 10_556 9_556 ?
O1 Cu1 Cu1 84.00(5) 11 9_556 ?
O1 Cu1 Cu1 84.00(5) 4_556 9_556 ?
O1 Cu1 Cu1 84.00(5) . 9_556 ?
O2 Cu1 Cu1 180.0 . 9_556 ?
F2 Ti1 F3 92.58(9) . 10 ?
F2 Ti1 F3 92.57(9) . . ?
F3 Ti1 F3 174.85(18) 10 . ?
F2 Ti1 F4 91.95(7) . 3 ?
F3 Ti1 F4 89.912(5) 10 3 ?
F3 Ti1 F4 89.912(5) . 3 ?
F2 Ti1 F4 91.95(7) . . ?
F3 Ti1 F4 89.912(5) 10 . ?
F3 Ti1 F4 89.912(5) . . ?
F4 Ti1 F4 176.10(14) 3 . ?
F2 Ti1 F1 180.0 . . ?
F3 Ti1 F1 87.42(9) 10 . ?
F3 Ti1 F1 87.43(9) . . ?
F4 Ti1 F1 88.05(7) 3 . ?
F4 Ti1 F1 88.05(7) . . ?
N1 Cu2 N1 180.00(12) 10 6 ?
N1 Cu2 N1 90.46(13) 10 13 ?
N1 Cu2 N1 89.54(13) 6 13 ?
N1 Cu2 N1 89.54(13) 10 . ?
N1 Cu2 N1 90.46(13) 6 . ?
N1 Cu2 N1 180.0 13 . ?
N1 Cu2 F4 91.69(7) 10 . ?
N1 Cu2 F4 88.31(7) 6 . ?
N1 Cu2 F4 88.31(7) 13 . ?
N1 Cu2 F4 91.69(7) . . ?
Ti1 F4 Cu2 160.41(11) . . ?
C8 O1 Cu1 122.65(17) . . ?
Cu1 O2 H2B 109.8 . . ?
Cu1 O2 H2C 109.8 . . ?
H2B O2 H2C 109.6 . . ?
Cu1 O2 H2B 109.789(2) . 11 ?
H2B O2 H2B 140.4 . 11 ?
H2C O2 H2B 55.6 . 11 ?
Cu1 O2 H2C 109.779(1) . 10_556 ?
H2B O2 H2C 109.6 . 10_556 ?
H2C O2 H2C 108.2 . 10_556 ?
H2B O2 H2C 55.6 11 10_556 ?
Cu1 O2 H2C 109.779(1) . 11 ?
H2B O2 H2C 55.6 . 11 ?
H2C O2 H2C 57.2 . 11 ?
H2B O2 H2C 109.6 11 11 ?
H2C O2 H2C 140.4 10_556 11 ?
Cu1 O2 H2C 109.779(2) . 4_556 ?
H2B O2 H2C 55.6 . 4_556 ?
H2C O2 H2C 140.4 . 4_556 ?
H2B O2 H2C 109.6 11 4_556 ?
H2C O2 H2C 57.3 10_556 4_556 ?
H2C O2 H2C 108.2 11 4_556 ?
O1 C8 O1 126.7(3) 12 . ?
O1 C8 C7 116.66(15) 12 . ?
O1 C8 C7 116.66(14) . . ?
C1 N1 C2 104.6(2) . . ?
C1 N1 Cu2 123.33(18) . . ?
C2 N1 Cu2 131.5(2) . . ?
C1 N2 C3 104.1(2) . . ?
C1 N2 C5 127.0(2) . . ?
C3 N2 C5 128.0(3) . . ?
C5 C6 C7 118.8(2) . . ?
C5 C6 H6 120.6 . . ?
C7 C6 H6 120.6 . . ?
C6 C7 C6 121.6(3) . 12 ?
C6 C7 C8 119.18(15) . . ?
C6 C7 C8 119.18(15) 12 . ?
C5 C4 C5 119.6(3) . 12 ?
C5 C4 H4 120.2 . . ?
C5 C4 H4 120.2 12 . ?
C6 C5 C4 120.6(3) . . ?
C6 C5 N2 121.9(2) . . ?
C4 C5 N2 117.4(2) . . ?
N1 C1 N2 114.3(2) . . ?
N1 C1 H1 122.8 . . ?
N2 C1 H1 122.8 . . ?
N1 C2 C3 110.8(3) . . ?
N1 C2 H2A 124.6 . . ?
C3 C2 H2A 124.6 . . ?
C2 C3 N2 105.9(3) . . ?
C2 C3 H3 127.0 . . ?
N2 C3 H3 127.0 . . ?

loop_
_geom_bond_atom_site_label_1
_geom_bond_atom_site_label_2
_geom_bond_distance
_geom_bond_site_symmetry_2
_geom_bond_publ_flag
Cu1 O1 1.9639(16) 10_556 ?
Cu1 O1 1.9639(16) 11 ?
Cu1 O1 1.9639(16) 4_556 ?
Cu1 O1 1.9639(16) . ?
Cu1 O2 2.129(4) . ?
Cu1 Cu1 2.6528(10) 9_556 ?
Ti1 F2 1.818(4) . ?
Ti1 F3 1.851(2) 10 ?
Ti1 F3 1.851(2) . ?
Ti1 F4 1.866(2) 3 ?
Ti1 F4 1.866(2) . ?
Ti1 F1 1.886(3) . ?
Cu2 N1 1.999(2) 10 ?
Cu2 N1 1.999(2) 6 ?
Cu2 N1 1.999(2) 13 ?
Cu2 N1 1.999(2) . ?
Cu2 F4 2.492(2) . ?
O1 C8 1.254(2) . ?
O2 H2B 0.8496 . ?
O2 H2C 0.8501 . ?
O2 H2B 0.8497 11 ?
O2 H2C 0.8501 10_556 ?
O2 H2C 0.8501 11 ?
O2 H2C 0.8501 4_556 ?
C8 C7 1.512(4) . ?
N1 C1 1.288(3) . ?
N1 C2 1.330(4) . ?
N2 C1 1.320(3) . ?
N2 C3 1.380(5) . ?
N2 C5 1.431(3) . ?
C6 C5 1.375(3) . ?
C6 C7 1.379(3) . ?
C6 H6 0.9300 . ?
C4 C5 1.383(3) . ?
C4 C5 1.383(3) 12 ?
C4 H4 0.9300 . ?
C1 H1 0.9300 . ?
C2 C3 1.337(5) . ?
C2 H2A 0.9300 . ?
C3 H3 0.9300 . ?

loop_
_geom_torsion_atom_site_label_1
_geom_torsion_atom_site_label_2
_geom_torsion_atom_site_label_3
_geom_torsion_atom_site_label_4
_geom_torsion
_geom_torsion_site_symmetry_1
_geom_torsion_site_symmetry_2
_geom_torsion_site_symmetry_3
_geom_torsion_site_symmetry_4
_geom_torsion_publ_flag
F2 Ti1 F4 Cu2 180.0 . . . . ?
F3 Ti1 F4 Cu2 -87.43(9) 10 . . . ?
F3 Ti1 F4 Cu2 87.43(9) . . . . ?
F1 Ti1 F4 Cu2 0.0 . . . . ?
Cu1 O1 C8 O1 2.5(5) . . . 12 ?
Cu1 O1 C8 C7 -176.9(2) . . . . ?
C5 C6 C7 C6 2.2(6) . . . 12 ?
C5 C6 C7 C8 -178.4(3) . . . . ?
O1 C8 C7 C6 0.6(5) 12 . . . ?
O1 C8 C7 C6 -179.9(3) . . . . ?
O1 C8 C7 C6 179.9(3) 12 . . 12 ?
O1 C8 C7 C6 -0.6(5) . . . 12 ?
C7 C6 C5 C4 0.2(5) . . . . ?
C7 C6 C5 N2 176.7(3) . . . . ?
C5 C4 C5 C6 -2.5(7) 12 . . . ?
C5 C4 C5 N2 -179.2(3) 12 . . . ?
C1 N2 C5 C6 168.8(3) . . . . ?
C3 N2 C5 C6 -23.9(6) . . . . ?
C1 N2 C5 C4 -14.6(5) . . . . ?
C3 N2 C5 C4 152.7(5) . . . . ?
C2 N1 C1 N2 -3.3(4) . . . . ?
Cu2 N1 C1 N2 -175.79(19) . . . . ?
C3 N2 C1 N1 5.3(4) . . . . ?
C5 N2 C1 N1 174.9(3) . . . . ?
C1 N1 C2 C3 -0.2(6) . . . . ?
Cu2 N1 C2 C3 171.4(3) . . . . ?
N1 C2 C3 N2 3.2(7) . . . . ?
C1 N2 C3 C2 -4.9(6) . . . . ?
C5 N2 C3 C2 -174.4(4) . . . . ?

loop_
_platon_squeeze_void_nr
_platon_squeeze_void_average_x
_platon_squeeze_void_average_y
_platon_squeeze_void_average_z
_platon_squeeze_void_volume
_platon_squeeze_void_count_electrons
_platon_squeeze_void_content
1 -0.007 -0.006 -0.038 5086 1415 ' '
